data_2202398
loop_
_publ_author_name
'M. M. Govind'
'S. Selvanayagam'
'D. Velmurugan'
'K. Ravikumar'
'R. Rathna Durga'
'R. Raghunathan'

_publ_section_title
1,2,3,4-Tetrahydro-4'-furfuryl-1'-methylnaphthalene-2-spiro-3'-pyrrolidine-2'-spiro-1''-acenaphthene-1,2''-dione
_journal_issue 12
_journal_name_full 'Acta Crystallographica Section E'
_journal_page_first o1875
_journal_page_last o1877
_journal_paper_doi 10.1107/S1600536803024711
_journal_volume 59
_journal_year 2003
_chemical_formula_iupac 'C29 H23 N O3'
_chemical_formula_moiety 'C29 H23 N O3'
_chemical_formula_sum 'C29 H23 N O3'
_chemical_formula_weight 433.48
_chemical_name_systematic
;
1,2,3,4-Tetrahydro-4'-furfuryl-1'-methylnaphthene-2-spiro-3'-pyrrolidine-2'-
spiro-1''-acenaphthene-1,2''-dione
;
_space_group_IT_number 14
_symmetry_cell_setting monoclinic
_symmetry_space_group_name_Hall '-P 2ybc'
_symmetry_space_group_name_H-M 'P 1 21/c 1'
_atom_sites_solution_hydrogens geom
_atom_sites_solution_primary direct
_atom_sites_solution_secondary difmap
_audit_creation_method SHELXL-97
_cell_angle_alpha 90.00
_cell_angle_beta 103.9930(10)
_cell_angle_gamma 90.00
_cell_formula_units_Z 4
_cell_length_a 11.9109(7)
_cell_length_b 11.3292(7)
_cell_length_c 17.3573(10)
_cell_measurement_reflns_used 4019
_cell_measurement_temperature 293(2)
_cell_measurement_theta_max 25.75
_cell_measurement_theta_min 2.17
_cell_volume 2272.7(2)
_computing_cell_refinement 'SAINT (Bruker, 2001)'
_computing_data_collection 'SMART (Bruker, 2001)'
_computing_data_reduction SAINT
_computing_molecular_graphics
;
ZORTEP (Zsolnai, 1997) and PLATON (Spek, 1990)
;
_computing_publication_material 'SHELXL97 and PARST (Nardelli, 1995)'
_computing_structure_refinement 'SHELXL97 (Sheldrick, 1997)'
_computing_structure_solution 'SHELXS97 (Sheldrick, 1990)'
_diffrn_ambient_temperature 293(2)
_diffrn_measured_fraction_theta_full 0.946
_diffrn_measured_fraction_theta_max 0.906
_diffrn_measurement_device 'Bruker SMART APEX area-detector'
_diffrn_measurement_device_type 'CCD Area Detector'
_diffrn_measurement_method \w
_diffrn_radiation_monochromator graphite
_diffrn_radiation_source 'fine-focus sealed tube'
_diffrn_radiation_type MoK\a
_diffrn_radiation_wavelength 0.71073
_diffrn_reflns_av_R_equivalents 0.0215
_diffrn_reflns_av_sigmaI/netI 0.0283
_diffrn_reflns_limit_h_max 8
_diffrn_reflns_limit_h_min -15
_diffrn_reflns_limit_k_max 14
_diffrn_reflns_limit_k_min -14
_diffrn_reflns_limit_l_max 22
_diffrn_reflns_limit_l_min -21
_diffrn_reflns_number 14010
_diffrn_reflns_theta_full 25.00
_diffrn_reflns_theta_max 28.01
_diffrn_reflns_theta_min 1.76
_diffrn_standards_decay_% 0
_diffrn_standards_number 0
_exptl_absorpt_coefficient_mu 0.082
_exptl_absorpt_correction_type none
_exptl_crystal_colour Yellow
_exptl_crystal_density_diffrn 1.267
_exptl_crystal_density_meas ?
_exptl_crystal_density_method 'not measured'
_exptl_crystal_description Needle
_exptl_crystal_F_000 912
_exptl_crystal_size_max 0.22
_exptl_crystal_size_mid 0.17
_exptl_crystal_size_min 0.13
_refine_diff_density_max 0.331
_refine_diff_density_min -0.254
_refine_ls_extinction_method none
_refine_ls_goodness_of_fit_ref 1.000
_refine_ls_hydrogen_treatment constr
_refine_ls_matrix_type full
_refine_ls_number_parameters 298
_refine_ls_number_reflns 5225
_refine_ls_number_restraints 0
_refine_ls_restrained_S_all 1.000
_refine_ls_R_factor_all 0.0807
_refine_ls_R_factor_gt 0.0554
_refine_ls_shift/su_max 0.000
_refine_ls_shift/su_mean 0.000
_refine_ls_structure_factor_coef Fsqd
_refine_ls_weighting_details 'w = 1/[\s^2^(Fo^2^)+(0.1086P)^2^+0.3011P] where P = (Fo^2^+2Fc^2^)/3'
_refine_ls_weighting_scheme calc
_refine_ls_wR_factor_gt 0.1642
_refine_ls_wR_factor_ref 0.1869
_reflns_number_gt 3529
_reflns_number_total 5225
_reflns_threshold_expression I>2\s(I)
_cod_data_source_file bt6369.cif
_cod_data_source_block I
_cod_depositor_comments
;
The following automatic conversions were performed:
'_symmetry_cell_setting' value 'Monoclinic' changed to 'monoclinic'
according to '/home/saulius/struct/CIF-dictionaries/cif_core.dic'
dictionary named 'cif_core.dic' version 2.4.1 from 2010-06-29.

Automatic conversion script
Id: cif_fix_enum 1527 2010-12-29 10:47:43Z saulius 

The following automatic conversions were performed:

'_symmetry_cell_setting' value 'Monoclinic' changed to 'monoclinic'
according to /home/saulius/struct/CIF-dictionaries/cif_core.dic
dictionary named 'cif_core.dic' version 2.4.1 from 2010-06-29.

Automatic conversion script
Id: cif_fix_values 1715 2011-07-08 13:25:40Z adriana 

The following automatic conversions were performed:

'_exptl_crystal_density_meas' value 'none' was changed to '?' - the
value is perceived as not measured.

Automatic conversion script
Id: cif_fix_values 3008 2015-01-20 13:52:24Z robertas 
;
_cod_original_sg_symbol_H-M 'P 21/c'
_cod_database_code 2202398
_cod_database_fobs_code 2202398

loop_
_symmetry_equiv_pos_as_xyz
'x, y, z'
'-x, y+1/2, -z+1/2'
'-x, -y, -z'
'x, -y-1/2, z-1/2'

loop_
_atom_site_label
_atom_site_fract_x
_atom_site_fract_y
_atom_site_fract_z
_atom_site_U_iso_or_equiv
_atom_site_adp_type
_atom_site_calc_flag
_atom_site_refinement_flags
_atom_site_occupancy
_atom_site_disorder_assembly
_atom_site_disorder_group
_atom_site_type_symbol
N1 0.65564(14) 0.82744(15) 0.11365(9) 0.0613(4) Uani d . 1 . . N
C2 0.71796(15) 0.80494(15) 0.05206(10) 0.0500(4) Uani d . 1 . . C
C3 0.81151(15) 0.70973(15) 0.09329(10) 0.0486(4) Uani d . 1 . . C
C4 0.82280(16) 0.73191(16) 0.18471(10) 0.0529(4) Uani d . 1 . . C
H4 0.7895 0.6626 0.2047 0.064 Uiso calc R 1 . . H
C5 0.74264(18) 0.8347(2) 0.18878(11) 0.0656(5) Uani d . 1 . . C
H5A 0.7076 0.8264 0.2335 0.079 Uiso calc R 1 . . H
H5B 0.7839 0.9092 0.1934 0.079 Uiso calc R 1 . . H
C6 0.63491(15) 0.77233(15) -0.02642(10) 0.0499(4) Uani d . 1 . . C
C7 0.55041(17) 0.69020(18) -0.04559(12) 0.0622(5) Uani d . 1 . . C
H7 0.5354 0.6400 -0.0069 0.075 Uiso calc R 1 . . H
C8 0.4850(2) 0.6814(2) -0.12521(14) 0.0742(6) Uani d . 1 . . C
H8 0.4274 0.6243 -0.1381 0.089 Uiso calc R 1 . . H
C9 0.5038(2) 0.7539(2) -0.18352(13) 0.0757(6) Uani d . 1 . . C
H9 0.4604 0.7445 -0.2354 0.091 Uiso calc R 1 . . H
C10 0.58824(18) 0.84282(18) -0.16562(11) 0.0619(5) Uani d . 1 . . C
C11 0.6165(2) 0.9272(2) -0.21738(13) 0.0771(7) Uani d . 1 . . C
H11 0.5791 0.9251 -0.2710 0.093 Uiso calc R 1 . . H
C12 0.6969(2) 1.0109(2) -0.19060(14) 0.0812(7) Uani d . 1 . . C
H12 0.7126 1.0654 -0.2266 0.097 Uiso calc R 1 . . H
C13 0.7585(2) 1.01967(19) -0.10996(14) 0.0732(6) Uani d . 1 . . C
H13 0.8133 1.0785 -0.0927 0.088 Uiso calc R 1 . . H
C14 0.73351(17) 0.93692(16) -0.05835(11) 0.0567(5) Uani d . 1 . . C
C15 0.65123(16) 0.84995(15) -0.08621(10) 0.0518(4) Uani d . 1 . . C
C16 0.77859(18) 0.91784(16) 0.02799(12) 0.0596(5) Uani d . 1 . . C
C17 0.76012(15) 0.58683(15) 0.07125(10) 0.0501(4) Uani d . 1 . . C
C18 0.77875(17) 0.52910(17) -0.00150(11) 0.0572(5) Uani d . 1 . . C
C19 0.7186(2) 0.42524(19) -0.02707(13) 0.0721(6) Uani d . 1 . . C
H19 0.6736 0.3905 0.0037 0.086 Uiso calc R 1 . . H
C20 0.7256(3) 0.3733(2) -0.09830(16) 0.0906(8) Uani d . 1 . . C
H20 0.6852 0.3042 -0.1155 0.109 Uiso calc R 1 . . H
C21 0.7932(3) 0.4253(3) -0.14321(15) 0.0959(9) Uani d . 1 . . C
H21 0.7969 0.3918 -0.1914 0.115 Uiso calc R 1 . . H
C22 0.8543(2) 0.5251(3) -0.11766(13) 0.0838(8) Uani d . 1 . . C
H22 0.9003 0.5578 -0.1485 0.101 Uiso calc R 1 . . H
C23 0.84983(18) 0.58022(19) -0.04587(11) 0.0628(5) Uani d . 1 . . C
C24 0.91809(19) 0.6885(2) -0.01773(13) 0.0695(6) Uani d . 1 . . C
H24A 0.8824 0.7551 -0.0495 0.083 Uiso calc R 1 . . H
H24B 0.9954 0.6791 -0.0257 0.083 Uiso calc R 1 . . H
C25 0.92695(17) 0.71563(19) 0.06958(12) 0.0614(5) Uani d . 1 . . C
H25A 0.9593 0.7940 0.0813 0.074 Uiso calc R 1 . . H
H25B 0.9802 0.6600 0.1018 0.074 Uiso calc R 1 . . H
C26 0.94074(17) 0.74678(16) 0.23608(11) 0.0580(5) Uani d . 1 . . C
C27 0.99912(19) 0.66839(18) 0.28728(13) 0.0680(6) Uani d . 1 . . C
H27 0.9751 0.5922 0.2953 0.082 Uiso calc R 1 . . H
C28 1.1035(2) 0.7211(3) 0.32708(16) 0.0969(9) Uani d . 1 . . C
H28 1.1610 0.6868 0.3667 0.116 Uiso calc R 1 . . H
C29 1.1051(2) 0.8266(3) 0.29826(16) 0.0899(8) Uani d . 1 . . C
H29 1.1652 0.8805 0.3138 0.108 Uiso calc R 1 . . H
O30 1.00188(16) 0.84744(14) 0.23981(10) 0.0847(5) Uani d . 1 . . O
C31 0.5751(2) 0.9259(2) 0.09961(15) 0.0866(7) Uani d . 1 . . C
H31A 0.5392 0.9329 0.1433 0.130 Uiso calc R 1 . . H
H31B 0.5168 0.9124 0.0515 0.130 Uiso calc R 1 . . H
H31C 0.6160 0.9974 0.0947 0.130 Uiso calc R 1 . . H
O32 0.84673(16) 0.97926(14) 0.07339(10) 0.0885(5) Uani d . 1 . . O
O33 0.70311(13) 0.53766(12) 0.11107(8) 0.0651(4) Uani d . 1 . . O

loop_
_atom_site_aniso_label
_atom_site_aniso_U_11
_atom_site_aniso_U_22
_atom_site_aniso_U_33
_atom_site_aniso_U_12
_atom_site_aniso_U_13
_atom_site_aniso_U_23
N1 0.0611(9) 0.0762(10) 0.0492(8) 0.0180(8) 0.0187(7) 0.0015(7)
C2 0.0544(10) 0.0524(9) 0.0440(9) 0.0041(7) 0.0137(7) 0.0044(7)
C3 0.0494(9) 0.0536(9) 0.0449(9) 0.0052(7) 0.0155(7) 0.0076(7)
C4 0.0577(10) 0.0572(10) 0.0440(9) -0.0030(8) 0.0123(7) 0.0046(7)
C5 0.0707(12) 0.0815(14) 0.0474(10) 0.0126(10) 0.0195(9) -0.0013(9)
C6 0.0516(10) 0.0514(9) 0.0475(9) 0.0086(7) 0.0136(7) 0.0056(7)
C7 0.0569(11) 0.0641(11) 0.0645(12) 0.0000(9) 0.0127(9) 0.0102(9)
C8 0.0663(13) 0.0765(14) 0.0727(14) -0.0068(11) 0.0029(10) -0.0025(11)
C9 0.0786(14) 0.0886(15) 0.0541(11) 0.0063(12) 0.0046(10) -0.0065(11)
C10 0.0705(12) 0.0706(12) 0.0478(10) 0.0198(10) 0.0207(9) 0.0049(8)
C11 0.0903(16) 0.0956(17) 0.0506(11) 0.0222(14) 0.0272(11) 0.0173(11)
C12 0.0982(17) 0.0872(16) 0.0704(14) 0.0205(14) 0.0438(13) 0.0349(12)
C13 0.0823(15) 0.0612(12) 0.0839(15) 0.0063(10) 0.0355(12) 0.0182(10)
C14 0.0660(11) 0.0502(10) 0.0586(10) 0.0101(8) 0.0243(9) 0.0092(8)
C15 0.0577(10) 0.0525(10) 0.0491(9) 0.0132(8) 0.0205(8) 0.0056(7)
C16 0.0683(12) 0.0496(10) 0.0607(11) 0.0013(9) 0.0155(9) 0.0025(8)
C17 0.0531(9) 0.0531(9) 0.0458(9) 0.0087(7) 0.0150(7) 0.0072(7)
C18 0.0639(11) 0.0595(11) 0.0489(9) 0.0182(9) 0.0154(8) 0.0035(8)
C19 0.0820(14) 0.0698(13) 0.0632(12) 0.0107(11) 0.0152(11) -0.0079(10)
C20 0.106(2) 0.0851(16) 0.0752(15) 0.0218(15) 0.0112(14) -0.0227(13)
C21 0.107(2) 0.120(2) 0.0596(14) 0.0396(18) 0.0182(14) -0.0211(14)
C22 0.0891(16) 0.114(2) 0.0544(12) 0.0383(15) 0.0296(11) 0.0090(12)
C23 0.0643(12) 0.0771(13) 0.0510(10) 0.0297(10) 0.0216(9) 0.0110(9)
C24 0.0660(12) 0.0830(14) 0.0706(13) 0.0186(11) 0.0380(10) 0.0193(11)
C25 0.0521(10) 0.0709(12) 0.0650(12) 0.0050(9) 0.0216(9) 0.0104(9)
C26 0.0633(11) 0.0545(10) 0.0545(10) -0.0028(8) 0.0111(8) -0.0050(8)
C27 0.0705(13) 0.0533(11) 0.0734(13) 0.0000(9) 0.0041(10) 0.0136(9)
C28 0.0806(17) 0.122(2) 0.0781(17) 0.0121(16) -0.0006(13) 0.0120(16)
C29 0.0687(14) 0.126(2) 0.0750(15) -0.0336(15) 0.0180(12) -0.0326(15)
O30 0.0951(12) 0.0762(10) 0.0837(11) -0.0162(9) 0.0233(9) -0.0011(8)
C31 0.0840(16) 0.1029(18) 0.0743(14) 0.0400(14) 0.0222(12) -0.0013(12)
O32 0.1075(13) 0.0691(10) 0.0809(11) -0.0245(9) 0.0074(9) -0.0028(8)
O33 0.0840(9) 0.0603(8) 0.0574(8) -0.0096(7) 0.0298(7) 0.0014(6)

loop_
_atom_type_symbol
_atom_type_description
_atom_type_scat_dispersion_real
_atom_type_scat_dispersion_imag
_atom_type_scat_source
C C 0.0033 0.0016 'International Tables Vol C Tables 4.2.6.8 and 6.1.1.4'
H H 0.0000 0.0000 'International Tables Vol C Tables 4.2.6.8 and 6.1.1.4'
N N 0.0061 0.0033 'International Tables Vol C Tables 4.2.6.8 and 6.1.1.4'
O O 0.0106 0.0060 'International Tables Vol C Tables 4.2.6.8 and 6.1.1.4'

loop_
_geom_angle_atom_site_label_1
_geom_angle_atom_site_label_2
_geom_angle_atom_site_label_3
_geom_angle
_geom_angle_publ_flag
C31 N1 C5 113.8(2) y
C31 N1 C2 116.2(2) y
C5 N1 C2 106.70(10) y
N1 C2 C6 111.17(15) ?
N1 C2 C16 113.49(15) ?
C6 C2 C16 101.55(13) ?
N1 C2 C3 102.31(13) ?
C6 C2 C3 118.07(14) ?
C16 C2 C3 110.72(14) ?
C25 C3 C17 107.67(14) ?
C25 C3 C4 113.56(14) ?
C17 C3 C4 109.10(14) ?
C25 C3 C2 115.27(14) ?
C17 C3 C2 108.05(13) ?
C4 C3 C2 102.95(13) ?
C26 C4 C5 113.60(15) ?
C26 C4 C3 117.45(16) ?
C5 C4 C3 105.49(13) ?
C26 C4 H4 106.5 ?
C5 C4 H4 106.5 ?
C3 C4 H4 106.5 ?
N1 C5 C4 103.51(15) ?
N1 C5 H5A 111.1 ?
C4 C5 H5A 111.1 ?
N1 C5 H5B 111.1 ?
C4 C5 H5B 111.1 ?
H5A C5 H5B 109.0 ?
C7 C6 C15 118.37(17) ?
C7 C6 C2 132.16(16) ?
C15 C6 C2 109.39(15) ?
C6 C7 C8 119.32(19) ?
C6 C7 H7 120.3 ?
C8 C7 H7 120.3 ?
C9 C8 C7 122.1(2) ?
C9 C8 H8 118.9 ?
C7 C8 H8 118.9 ?
C8 C9 C10 120.33(19) ?
C8 C9 H9 119.8 ?
C10 C9 H9 119.8 ?
C15 C10 C9 116.29(18) ?
C15 C10 C11 115.7(2) ?
C9 C10 C11 128.0(2) ?
C12 C11 C10 121.2(2) ?
C12 C11 H11 119.4 ?
C10 C11 H11 119.4 ?
C11 C12 C13 123.0(2) ?
C11 C12 H12 118.5 ?
C13 C12 H12 118.5 ?
C14 C13 C12 116.9(2) ?
C14 C13 H13 121.6 ?
C12 C13 H13 121.6 ?
C13 C14 C15 120.04(19) ?
C13 C14 C16 132.4(2) ?
C15 C14 C16 107.51(16) ?
C14 C15 C10 123.13(17) ?
C14 C15 C6 113.39(16) ?
C10 C15 C6 123.46(18) ?
O32 C16 C14 126.81(19) ?
O32 C16 C2 125.09(18) ?
C14 C16 C2 108.05(16) ?
O33 C17 C18 120.04(17) ?
O33 C17 C3 121.28(15) ?
C18 C17 C3 118.66(15) ?
C19 C18 C23 120.45(19) ?
C19 C18 C17 118.14(19) ?
C23 C18 C17 121.32(18) ?
C20 C19 C18 120.3(3) ?
C20 C19 H19 119.9 ?
C18 C19 H19 119.9 ?
C21 C20 C19 119.3(3) ?
C21 C20 H20 120.3 ?
C19 C20 H20 120.3 ?
C22 C21 C20 120.7(2) ?
C22 C21 H21 119.7 ?
C20 C21 H21 119.7 ?
C21 C22 C23 121.8(3) ?
C21 C22 H22 119.1 ?
C23 C22 H22 119.1 ?
C18 C23 C22 117.4(2) ?
C18 C23 C24 121.05(17) ?
C22 C23 C24 121.5(2) ?
C23 C24 C25 113.16(17) ?
C23 C24 H24A 108.9 ?
C25 C24 H24A 108.9 ?
C23 C24 H24B 108.9 ?
C25 C24 H24B 108.9 ?
H24A C24 H24B 107.8 ?
C24 C25 C3 114.08(16) ?
C24 C25 H25A 108.7 ?
C3 C25 H25A 108.7 ?
C24 C25 H25B 108.7 ?
C3 C25 H25B 108.7 ?
H25A C25 H25B 107.6 ?
C27 C26 O30 110.17(18) ?
C27 C26 C4 126.45(18) ?
O30 C26 C4 123.29(17) ?
C26 C27 C28 107.7(2) ?
C26 C27 H27 126.2 ?
C28 C27 H27 126.2 ?
C29 C28 C27 107.2(2) ?
C29 C28 H28 126.4 ?
C27 C28 H28 126.4 ?
C28 C29 O30 109.9(2) ?
C28 C29 H29 125.0 ?
O30 C29 H29 125.0 ?
C26 O30 C29 105.05(18) ?
N1 C31 H31A 109.5 ?
N1 C31 H31B 109.5 ?
H31A C31 H31B 109.5 ?
N1 C31 H31C 109.5 ?
H31A C31 H31C 109.5 ?
H31B C31 H31C 109.5 ?

loop_
_geom_bond_atom_site_label_1
_geom_bond_atom_site_label_2
_geom_bond_site_symmetry_2
_geom_bond_distance
_geom_bond_publ_flag
N1 C31 . 1.453(3) ?
N1 C5 . 1.459(2) y
N1 C2 . 1.464(2) y
C2 C6 . 1.523(2) ?
C2 C16 . 1.574(3) ?
C2 C3 . 1.591(2) y
C3 C25 . 1.529(3) ?
C3 C17 . 1.532(2) ?
C3 C4 . 1.580(2) ?
C4 C26 . 1.480(3) ?
C4 C5 . 1.519(3) ?
C4 H4 . 0.9800 ?
C5 H5A . 0.9700 ?
C5 H5B . 0.9700 ?
C6 C7 . 1.352(3) ?
C6 C15 . 1.409(2) ?
C7 C8 . 1.416(3) ?
C7 H7 . 0.9300 ?
C8 C9 . 1.363(3) ?
C8 H8 . 0.9300 ?
C9 C10 . 1.404(3) ?
C9 H9 . 0.9300 ?
C10 C15 . 1.403(3) ?
C10 C11 . 1.407(3) ?
C11 C12 . 1.348(4) ?
C11 H11 . 0.9300 ?
C12 C13 . 1.418(3) ?
C12 H12 . 0.9300 ?
C13 C14 . 1.378(3) ?
C13 H13 . 0.9300 ?
C14 C15 . 1.391(3) ?
C14 C16 . 1.481(3) ?
C16 O32 . 1.206(2) ?
C17 O33 . 1.215(2) ?
C17 C18 . 1.486(2) ?
C18 C19 . 1.393(3) ?
C18 C23 . 1.400(3) ?
C19 C20 . 1.390(3) ?
C19 H19 . 0.9300 ?
C20 C21 . 1.381(4) ?
C20 H20 . 0.9300 ?
C21 C22 . 1.359(4) ?
C21 H21 . 0.9300 ?
C22 C23 . 1.406(3) ?
C22 H22 . 0.9300 ?
C23 C24 . 1.488(3) ?
C24 C25 . 1.525(3) ?
C24 H24A . 0.9700 ?
C24 H24B . 0.9700 ?
C25 H25A . 0.9700 ?
C25 H25B . 0.9700 ?
C26 C27 . 1.328(3) ?
C26 O30 . 1.346(2) ?
C27 C28 . 1.402(3) ?
C27 H27 . 0.9300 ?
C28 C29 . 1.297(4) ?
C28 H28 . 0.9300 ?
C29 O30 . 1.412(3) ?
C29 H29 . 0.9300 ?
C31 H31A . 0.9600 ?
C31 H31B . 0.9600 ?
C31 H31C . 0.9600 ?

loop_
_geom_hbond_atom_site_label_D
_geom_hbond_atom_site_label_H
_geom_hbond_atom_site_label_A
_geom_hbond_site_symmetry_A
_geom_hbond_distance_DH
_geom_hbond_distance_HA
_geom_hbond_distance_DA
_geom_hbond_angle_DHA
C4 H4 O33 . 0.98 2.21 2.762(2) 114
C5 H5B O32 . 0.97 2.51 3.071(3) 117
C25 H25A O32 . 0.97 2.48 3.141(3) 126
C29 H29 O33 2_755 0.93 2.52 3.417(3) 163
C28 H28 O32 2_745 0.93 2.58 3.217(4) 126
C8 H8 O33 3_665 0.93 2.52 3.392(3) 156

loop_
_geom_torsion_atom_site_label_1
_geom_torsion_atom_site_label_2
_geom_torsion_atom_site_label_3
_geom_torsion_atom_site_label_4
_geom_torsion
_geom_torsion_publ_flag
C31 N1 C2 C6 -62.7(2) ?
C5 N1 C2 C6 169.12(15) ?
C31 N1 C2 C16 51.0(2) ?
C5 N1 C2 C16 -77.15(19) ?
C31 N1 C2 C3 170.34(18) ?
C5 N1 C2 C3 42.17(18) ?
N1 C2 C3 C25 -147.57(16) ?
C6 C2 C3 C25 90.06(19) ?
C16 C2 C3 C25 -26.3(2) ?
N1 C2 C3 C17 91.98(16) ?
C6 C2 C3 C17 -30.4(2) ?
C16 C2 C3 C17 -146.78(15) ?
N1 C2 C3 C4 -23.37(17) ?
C6 C2 C3 C4 -145.74(15) ?
C16 C2 C3 C4 97.88(16) ?
C25 C3 C4 C26 -4.2(2) ?
C17 C3 C4 C26 115.93(16) ?
C2 C3 C4 C26 -129.48(16) ?
C25 C3 C4 C5 123.58(17) ?
C17 C3 C4 C5 -116.32(16) ?
C2 C3 C4 C5 -1.73(18) ?
C31 N1 C5 C4 -173.55(18) ?
C2 N1 C5 C4 -44.0(2) ?
C26 C4 C5 N1 156.49(16) ?
C3 C4 C5 N1 26.5(2) ?
N1 C2 C6 C7 -52.4(3) ?
C16 C2 C6 C7 -173.4(2) ?
C3 C2 C6 C7 65.3(3) ?
N1 C2 C6 C15 124.17(16) ?
C16 C2 C6 C15 3.14(18) ?
C3 C2 C6 C15 -118.08(16) ?
C15 C6 C7 C8 2.8(3) ?
C2 C6 C7 C8 179.13(19) ?
C6 C7 C8 C9 -0.5(3) ?
C7 C8 C9 C10 -1.5(4) ?
C8 C9 C10 C15 1.0(3) ?
C8 C9 C10 C11 -177.9(2) ?
C15 C10 C11 C12 -1.9(3) ?
C9 C10 C11 C12 177.0(2) ?
C10 C11 C12 C13 0.5(4) ?
C11 C12 C13 C14 0.4(4) ?
C12 C13 C14 C15 0.1(3) ?
C12 C13 C14 C16 -179.9(2) ?
C13 C14 C15 C10 -1.7(3) ?
C16 C14 C15 C10 178.37(17) ?
C13 C14 C15 C6 -179.73(17) ?
C16 C14 C15 C6 0.3(2) ?
C9 C10 C15 C14 -176.56(18) ?
C11 C10 C15 C14 2.5(3) ?
C9 C10 C15 C6 1.3(3) ?
C11 C10 C15 C6 -179.60(17) ?
C7 C6 C15 C14 174.79(17) ?
C2 C6 C15 C14 -2.3(2) ?
C7 C6 C15 C10 -3.3(3) ?
C2 C6 C15 C10 179.59(16) ?
C13 C14 C16 O32 4.2(4) ?
C15 C14 C16 O32 -175.8(2) ?
C13 C14 C16 C2 -178.2(2) ?
C15 C14 C16 C2 1.8(2) ?
N1 C2 C16 O32 55.3(3) ?
C6 C2 C16 O32 174.7(2) ?
C3 C2 C16 O32 -59.1(3) ?
N1 C2 C16 C14 -122.35(16) ?
C6 C2 C16 C14 -2.96(19) ?
C3 C2 C16 C14 123.26(16) ?
C25 C3 C17 O33 146.39(17) ?
C4 C3 C17 O33 22.7(2) ?
C2 C3 C17 O33 -88.50(19) ?
C25 C3 C17 C18 -35.11(19) ?
C4 C3 C17 C18 -158.77(15) ?
C2 C3 C17 C18 89.99(17) ?
O33 C17 C18 C19 7.3(3) ?
C3 C17 C18 C19 -171.23(16) ?
O33 C17 C18 C23 -176.03(17) ?
C3 C17 C18 C23 5.5(2) ?
C23 C18 C19 C20 -2.1(3) ?
C17 C18 C19 C20 174.60(19) ?
C18 C19 C20 C21 0.3(4) ?
C19 C20 C21 C22 1.3(4) ?
C20 C21 C22 C23 -1.1(4) ?
C19 C18 C23 C22 2.2(3) ?
C17 C18 C23 C22 -174.39(17) ?
C19 C18 C23 C24 -177.62(17) ?
C17 C18 C23 C24 5.8(3) ?
C21 C22 C23 C18 -0.6(3) ?
C21 C22 C23 C24 179.2(2) ?
C18 C23 C24 C25 15.1(3) ?
C22 C23 C24 C25 -164.74(18) ?
C23 C24 C25 C3 -47.8(2) ?
C17 C3 C25 C24 56.3(2) ?
C4 C3 C25 C24 177.21(16) ?
C2 C3 C25 C24 -64.4(2) ?
C5 C4 C26 C27 130.4(2) ?
C3 C4 C26 C27 -105.9(2) ?
C5 C4 C26 O30 -45.9(3) y
C3 C4 C26 O30 77.8(2) ?
O30 C26 C27 C28 0.5(3) ?
C4 C26 C27 C28 -176.1(2) ?
C26 C27 C28 C29 -0.9(3) ?
C27 C28 C29 O30 0.8(3) ?
C27 C26 O30 C29 -0.1(2) ?
C4 C26 O30 C29 176.75(19) ?
C28 C29 O30 C26 -0.5(3) ?
